data_7110716
loop_
_publ_author_name
'Ito, Satoshi'
'Murashima, Takashi'
'Ono, Noboru'
'Uno, Hidemitsu'

_publ_section_title
;
 Synthesis, properties and crystal structures of rigid porphyrins fused
 with bicyclo[2.2.2]octene units
;
_journal_issue 22
_journal_name_full 'Chemical Communications'
_journal_page_first 2275
_journal_paper_doi 10.1039/a907460k
_journal_year 1999
_chemical_formula_analytical 'C69 H63 Cl3 N4 O1 Zn1 '
_chemical_formula_moiety 'C68 H60 N4 Zn, H2 O, C H Cl3 '
_chemical_formula_sum 'C69 H63 Cl3 N4 O Zn'
_chemical_formula_weight 1136.02
_space_group_IT_number 14
_symmetry_cell_setting monoclinic
_symmetry_Int_Tables_number 14
_symmetry_space_group_name_Hall '-P 2ybc'
_symmetry_space_group_name_H-M 'P 1 21/c 1'
_cell_angle_alpha 90
_cell_angle_beta 104.21(1)
_cell_angle_gamma 90
_cell_formula_units_Z 2
_cell_length_a 9.599(2)
_cell_length_b 26.053(7)
_cell_length_c 11.809(2)
_cell_measurement_reflns_used 24
_cell_measurement_temperature 296.2
_cell_measurement_theta_max 12.59
_cell_measurement_theta_min 11.14
_cell_volume 2862.9(11)
_computing_cell_refinement 'MSC/AFC Diffractometer Control'
_computing_data_collection 'MSC/AFC Diffractometer Control'
_computing_data_reduction 'teXsan for Windows (MSC, 1997)'
_computing_publication_material 'teXsan for Windows (MSC, 1997)'
_computing_structure_refinement 'teXsan for Windows (MSC, 1997)'
_computing_structure_solution DIRDIF94
_diffrn_ambient_temperature 296.2
_diffrn_measurement_device 'Rigaku AFC5R '
_diffrn_measurement_method \w
_diffrn_orient_matrix_UB_11 0.09886
_diffrn_orient_matrix_UB_12 -0.00365
_diffrn_orient_matrix_UB_13 0.05195
_diffrn_orient_matrix_UB_21 0.04130
_diffrn_orient_matrix_UB_22 0.00095
_diffrn_orient_matrix_UB_23 -0.06991
_diffrn_orient_matrix_UB_31 0.00843
_diffrn_orient_matrix_UB_32 0.03820
_diffrn_orient_matrix_UB_33 0.00668
_diffrn_radiation_detector 'scintillation counter'
_diffrn_radiation_monochromator graphite
_diffrn_radiation_source 'Rigaku rotating anode'
_diffrn_radiation_type 'Mo K\a'
_diffrn_radiation_wavelength 0.7107
_diffrn_reflns_av_R_equivalents 0.05262
_diffrn_reflns_limit_h_max 12
_diffrn_reflns_limit_h_min 0
_diffrn_reflns_limit_k_max 33
_diffrn_reflns_limit_k_min 0
_diffrn_reflns_limit_l_max 14
_diffrn_reflns_limit_l_min -15
_diffrn_reflns_number 7114
_diffrn_reflns_reduction_process 'Lp corrections applied'
_diffrn_reflns_theta_max 27.51
_diffrn_reflns_theta_min 2.37
_diffrn_standards_decay_% 0.49
_diffrn_standards_interval_count 150
_diffrn_standards_number 3
_exptl_absorpt_coefficient_mu 0.617
_exptl_absorpt_correction_type none
_exptl_crystal_colour red
_exptl_crystal_density_diffrn 1.318
_exptl_crystal_density_meas ?
_exptl_crystal_description prismatic
_exptl_crystal_F_000 1188.00
_exptl_crystal_size_max 0.25
_exptl_crystal_size_mid 0.25
_exptl_crystal_size_min 0.15
_refine_diff_density_max 0.83
_refine_diff_density_min -0.63
_refine_ls_extinction_method none
_refine_ls_goodness_of_fit_all 1.947
_refine_ls_goodness_of_fit_ref 1.950
_refine_ls_hydrogen_treatment noref
_refine_ls_matrix_type full
_refine_ls_number_constraints 0
_refine_ls_number_parameters 371
_refine_ls_number_reflns 3158
_refine_ls_number_restraints 5
_refine_ls_R_factor_all 0.0804
_refine_ls_R_factor_gt 0.0800
_refine_ls_shift/su_max 0.0000
_refine_ls_shift/su_mean 0.0000
_refine_ls_structure_factor_coef F
_refine_ls_weighting_details 'w = 1/[\s^2^(Fo) + 0.00002|Fo|^2^]'
_refine_ls_weighting_scheme sigma
_refine_ls_wR_factor_all 0.0550
_refine_ls_wR_factor_ref 0.0550
_reflns_number_gt 3158
_reflns_number_total 6734
_reflns_threshold_expression I>2.00\s(I)
_cod_data_source_file 907460ksup1.cif
_cod_data_source_block '_2,2,2_porphyrin_zn_______'
_cod_depositor_comments
;
The following automatic conversions were performed:

'_exptl_crystal_density_meas' value 'not measured' was changed to '?'
- the value is perceived as not measured.

Automatic conversion script
Id: cif_fix_values 3008 2015-01-20 13:52:24Z robertas 
;
_cod_original_cell_volume 2863(1)
_cod_original_sg_symbol_H-M 'P 21/c     '
_cod_original_formula_sum 'C69 H63 Cl3 N4 O1 Zn1 '
_cod_database_code 7110716

loop_
_symmetry_equiv_pos_as_xyz
'   +x,    +y,    +z'
'   -x, 1/2+y, 1/2-z'
'   -x,    -y,    -z'
'   +x, 1/2-y, 1/2+z'

loop_
_atom_site_label
_atom_site_fract_x
_atom_site_fract_y
_atom_site_fract_z
_atom_site_U_iso_or_equiv
_atom_site_occupancy
_atom_site_refinement_flags
_atom_site_adp_type
_atom_site_calc_flag
_atom_site_calc_attached_atom
Zn(1) 0.0000 0.0000 0.0000 0.0503(2) 0.500 S Uani d yes
Cl(1) 0.1157(6) 0.0204(3) 0.3739(7) 0.272(4) 0.500 S Uani d yes
Cl(2) 0.0647(5) -0.0897(3) 0.3206(5) 0.204(3) 0.500 S Uani d no
Cl(3) -0.009(1) -0.0179(3) 0.261(1) 0.324(6) 0.500 S Uani d no
O(1) -0.025(1) 0.1347(3) -0.3559(9) 0.088(3) 0.500 S Uani d no
N(1) -0.1937(3) 0.0368(1) -0.0664(3) 0.0287(9) 1.000 . Uani d yes
N(2) 0.0938(3) 0.0697(1) 0.0575(3) 0.0292(9) 1.000 . Uani d yes
C(1) -0.3191(4) 0.0142(1) -0.1293(4) 0.027(1) 1.000 . Uani d yes
C(2) -0.4251(4) 0.0542(1) -0.1708(4) 0.028(1) 1.000 . Uani d yes
C(3) -0.3604(4) 0.0999(2) -0.1383(4) 0.031(1) 1.000 . Uani d yes
C(4) -0.2168(4) 0.0894(1) -0.0689(4) 0.029(1) 1.000 . Uani d yes
C(5) -0.1165(4) 0.1259(1) -0.0120(4) 0.030(1) 1.000 . Uani d yes
C(6) 0.0253(4) 0.1162(1) 0.0508(4) 0.028(1) 1.000 . Uani d yes
C(7) 0.1241(4) 0.1539(2) 0.1183(4) 0.029(1) 1.000 . Uani d yes
C(8) 0.2510(4) 0.1304(2) 0.1604(4) 0.034(1) 1.000 . Uani d yes
C(9) 0.2332(4) 0.0768(2) 0.1242(4) 0.029(1) 1.000 . Uani d yes
C(10) 0.3379(4) 0.0385(2) 0.1538(4) 0.029(1) 1.000 . Uani d yes
C(11) -0.5802(4) 0.0583(2) -0.2413(4) 0.039(1) 1.000 . Uani d yes
C(12) -0.5808(5) 0.0895(2) -0.3515(4) 0.050(2) 1.000 . Uani d yes
C(13) -0.4991(5) 0.1404(2) -0.3184(4) 0.051(1) 1.000 . Uani d yes
C(14) -0.4527(4) 0.1461(2) -0.1833(4) 0.041(1) 1.000 . Uani d yes
C(15) -0.6609(5) 0.0900(2) -0.1677(4) 0.051(2) 1.000 . Uani d yes
C(16) -0.5882(5) 0.1429(2) -0.1361(4) 0.052(2) 1.000 . Uani d yes
C(17) 0.1188(5) 0.2087(2) 0.1570(4) 0.046(1) 1.000 . Uani d yes
C(18) 0.2372(6) 0.2379(2) 0.1164(5) 0.057(2) 1.000 . Uani d yes
C(19) 0.3827(5) 0.2123(2) 0.1639(5) 0.054(2) 1.000 . Uani d yes
C(20) 0.3648(4) 0.1642(2) 0.2362(4) 0.043(1) 1.000 . Uani d yes
C(21) 0.1593(5) 0.2084(2) 0.2908(5) 0.063(2) 1.000 . Uani d yes
C(22) 0.3054(5) 0.1822(2) 0.3385(4) 0.057(2) 1.000 . Uani d yes
C(23) -0.1670(4) 0.1806(1) -0.0182(4) 0.034(1) 1.000 . Uani d yes
C(24) -0.2519(5) 0.1987(2) 0.0524(4) 0.040(1) 1.000 . Uani d yes
C(25) -0.3005(5) 0.2490(2) 0.0441(5) 0.050(2) 1.000 . Uani d yes
C(26) -0.2665(5) 0.2816(2) -0.0369(5) 0.058(2) 1.000 . Uani d yes
C(27) -0.1840(5) 0.2644(2) -0.1097(5) 0.057(2) 1.000 . Uani d yes
C(28) -0.1342(5) 0.2141(2) -0.0997(4) 0.044(1) 1.000 . Uani d yes
C(29) 0.4836(4) 0.0541(2) 0.2241(4) 0.033(1) 1.000 . Uani d yes
C(30) 0.5925(5) 0.0673(2) 0.1699(4) 0.040(1) 1.000 . Uani d yes
C(31) 0.7276(5) 0.0801(2) 0.2370(5) 0.052(1) 1.000 . Uani d yes
C(32) 0.7549(5) 0.0798(2) 0.3562(5) 0.056(1) 1.000 . Uani d yes
C(33) 0.6484(5) 0.0676(2) 0.4107(4) 0.054(2) 1.000 . Uani d yes
C(34) 0.5142(5) 0.0542(2) 0.3454(4) 0.048(1) 1.000 . Uani d yes
C(35) 0.009(1) -0.0285(5) 0.346(1) 0.055(3) 0.500 SD Uiso d yes
H(1) -0.6226 0.0255 -0.2599 0.046 1.000 . Uiso c yes
H(2) -0.5355 0.0702 -0.4006 0.060 1.000 . Uiso c yes
H(3) -0.6772 0.0967 -0.3919 0.060 1.000 . Uiso c yes
H(4) -0.4161 0.1406 -0.3488 0.061 1.000 . Uiso c yes
H(5) -0.5598 0.1682 -0.3506 0.061 1.000 . Uiso c yes
H(6) -0.4019 0.1772 -0.1609 0.049 1.000 . Uiso c yes
H(7) -0.7573 0.0951 -0.2112 0.061 1.000 . Uiso c yes
H(8) -0.6606 0.0719 -0.0979 0.061 1.000 . Uiso c yes
H(9) -0.5623 0.1469 -0.0536 0.063 1.000 . Uiso c yes
H(10) -0.6532 0.1694 -0.1700 0.063 1.000 . Uiso c yes
H(11) 0.0269 0.2236 0.1265 0.055 1.000 . Uiso c yes
H(12) 0.2154 0.2379 0.0335 0.069 1.000 . Uiso c yes
H(13) 0.2412 0.2722 0.1441 0.069 1.000 . Uiso c yes
H(14) 0.4216 0.2024 0.1005 0.065 1.000 . Uiso c yes
H(15) 0.4460 0.2359 0.2123 0.065 1.000 . Uiso c yes
H(16) 0.4532 0.1464 0.2626 0.052 1.000 . Uiso c yes
H(17) 0.1644 0.2428 0.3184 0.075 1.000 . Uiso c yes
H(18) 0.0877 0.1903 0.3177 0.075 1.000 . Uiso c yes
H(19) 0.2938 0.1535 0.3849 0.068 1.000 . Uiso c yes
H(20) 0.3705 0.2059 0.3848 0.068 1.000 . Uiso c yes
H(21) -0.2773 0.1762 0.1075 0.048 1.000 . Uiso c yes
H(22) -0.3573 0.2610 0.0942 0.060 1.000 . Uiso c yes
H(23) -0.3001 0.3160 -0.0427 0.070 1.000 . Uiso c yes
H(24) -0.1613 0.2868 -0.1661 0.068 1.000 . Uiso c yes
H(25) -0.0768 0.2024 -0.1495 0.052 1.000 . Uiso c yes
H(26) 0.5739 0.0674 0.0871 0.048 1.000 . Uiso c yes
H(27) 0.8017 0.0891 0.2001 0.062 1.000 . Uiso c yes
H(28) 0.8482 0.0882 0.4017 0.067 1.000 . Uiso c yes
H(29) 0.6675 0.0683 0.4935 0.064 1.000 . Uiso c yes
H(30) 0.4415 0.0450 0.3836 0.057 1.000 . Uiso c yes
H(31) -0.0722 -0.0269 0.3784 0.066 1.000 . Uiso c no

loop_
_atom_site_aniso_label
_atom_site_aniso_U_11
_atom_site_aniso_U_22
_atom_site_aniso_U_33
_atom_site_aniso_U_12
_atom_site_aniso_U_13
_atom_site_aniso_U_23
Zn(1) 0.0238(4) 0.0222(4) 0.0955(7) 0.0006(4) -0.0036(4) -0.0112(5)
Cl(1) 0.133(5) 0.35(1) 0.37(1) 0.059(5) 0.122(6) 0.165(7)
Cl(2) 0.086(3) 0.352(9) 0.145(6) 0.042(6) -0.027(3) -0.093(6)
Cl(3) 0.259(9) 0.250(8) 0.56(2) -0.065(5) 0.28(1) -0.074(8)
O(1) 0.105(8) 0.067(6) 0.074(7) 0.029(6) -0.011(5) 0.029(5)
N(1) 0.024(2) 0.022(2) 0.037(2) 0.001(1) 0.003(2) -0.002(2)
N(2) 0.025(2) 0.018(1) 0.042(3) 0.001(1) 0.004(2) -0.004(2)
C(1) 0.024(2) 0.024(2) 0.031(3) -0.002(1) 0.006(2) -0.002(2)
C(2) 0.027(2) 0.027(2) 0.028(3) 0.000(2) 0.003(2) 0.001(2)
C(3) 0.030(2) 0.026(2) 0.037(3) 0.004(2) 0.006(2) -0.001(2)
C(4) 0.031(2) 0.022(2) 0.035(3) 0.001(2) 0.006(2) 0.001(2)
C(5) 0.030(2) 0.020(2) 0.039(3) 0.001(2) 0.011(2) -0.001(2)
C(6) 0.030(2) 0.023(2) 0.030(3) 0.003(1) 0.008(2) -0.003(2)
C(7) 0.032(2) 0.026(2) 0.031(3) -0.005(2) 0.009(2) -0.003(2)
C(8) 0.031(2) 0.028(2) 0.044(3) -0.002(2) 0.012(2) -0.006(2)
C(9) 0.025(2) 0.029(2) 0.032(3) -0.004(2) 0.006(2) -0.004(2)
C(10) 0.025(2) 0.026(2) 0.036(3) -0.006(2) 0.008(2) -0.005(2)
C(11) 0.030(2) 0.030(2) 0.048(3) -0.002(2) -0.005(2) 0.005(2)
C(12) 0.061(3) 0.044(3) 0.042(3) 0.002(2) 0.006(3) 0.005(2)
C(13) 0.049(3) 0.046(3) 0.051(2) 0.000(2) 0.001(3) 0.014(3)
C(14) 0.034(2) 0.025(2) 0.053(3) 0.002(2) -0.009(2) -0.003(2)
C(15) 0.031(3) 0.058(3) 0.064(4) 0.004(2) 0.012(2) -0.003(3)
C(16) 0.037(3) 0.054(3) 0.060(4) 0.017(2) -0.001(2) -0.013(3)
C(17) 0.036(3) 0.029(2) 0.066(3) 0.007(2) -0.004(2) -0.016(2)
C(18) 0.066(3) 0.033(3) 0.067(4) -0.016(2) 0.006(3) 0.005(3)
C(19) 0.056(3) 0.035(3) 0.076(4) -0.016(2) 0.029(3) -0.019(2)
C(20) 0.029(2) 0.032(2) 0.063(3) -0.003(2) 0.000(2) -0.017(2)
C(21) 0.051(3) 0.071(4) 0.066(3) 0.001(3) 0.014(3) -0.033(3)
C(22) 0.062(3) 0.055(3) 0.046(3) 0.000(2) -0.000(2) -0.015(3)
C(23) 0.030(2) 0.019(2) 0.046(3) 0.002(2) -0.005(2) 0.001(2)
C(24) 0.044(3) 0.026(2) 0.051(3) 0.005(2) 0.014(2) 0.003(2)
C(25) 0.052(3) 0.029(2) 0.075(4) 0.006(2) 0.025(3) -0.013(2)
C(26) 0.051(3) 0.021(3) 0.103(5) 0.006(2) 0.021(3) 0.010(3)
C(27) 0.059(4) 0.035(2) 0.077(4) -0.005(2) 0.017(3) 0.024(3)
C(28) 0.046(3) 0.037(2) 0.050(4) 0.002(2) 0.016(3) 0.006(2)
C(29) 0.026(2) 0.019(2) 0.048(3) -0.000(2) 0.001(2) -0.003(2)
C(30) 0.033(2) 0.039(3) 0.045(3) 0.001(2) 0.003(2) 0.005(2)
C(31) 0.028(2) 0.048(3) 0.076(3) -0.007(2) 0.006(2) 0.014(3)
C(32) 0.027(2) 0.054(3) 0.076(3) -0.006(2) -0.008(2) -0.017(3)
C(33) 0.045(2) 0.067(4) 0.042(4) 0.005(3) -0.003(2) -0.022(3)
C(34) 0.036(2) 0.058(3) 0.050(3) -0.000(2) 0.013(2) -0.013(3)

loop_
_atom_type_symbol
_atom_type_oxidation_number
_atom_type_number_in_cell
_atom_type_scat_dispersion_real
_atom_type_scat_dispersion_imag
_atom_type_scat_source
C 0 138 0.002 0.002
;International Tables for Crystallography
(1992, Vol. C, Table 6.1.1.2)
;
H 0 126 0.000 0.000
;International Tables for Crystallography
(1992, Vol. C, Table 6.1.1.2)
;
N 0 8 0.004 0.003
;International Tables for Crystallography
(1992, Vol. C, Table 6.1.1.2)
;
Zn 0 2 0.222 1.431
;International Tables for Crystallography
(1992, Vol. C, Tables 4.2.6.8 and 6.1.1.1)
;
O 0 2 0.008 0.006
;International Tables for Crystallography
(1992, Vol. C, Table 6.1.1.2)
;
Cl 0 6 0.132 0.159
;International Tables for Crystallography
(1992, Vol. C, Tables 4.2.6.8 and 6.1.1.1)
;

loop_
_geom_angle_atom_site_label_1
_geom_angle_atom_site_label_2
_geom_angle_atom_site_label_3
_geom_angle
_geom_angle_site_symmetry_1
_geom_angle_site_symmetry_2
_geom_angle_site_symmetry_3
_geom_angle_publ_flag
N(1) Zn(1) N(1) 180.00 . . . yes
N(1) Zn(1) N(2) 89.7(2) . . . yes
N(1) Zn(1) N(2) 90.3(2) . . . yes
N(1) Zn(1) N(2) 90.3(2) 3 3 3 yes
N(1) Zn(1) N(2) 89.7(2) 3 3 3 yes
N(2) Zn(1) N(2) 180.00 . . . yes
Cl(3) Cl(1) C(35) 33.2(7) . . . no
Cl(3) Cl(2) O(1) 143.6(9) . . . no
Cl(3) Cl(2) C(35) 29.4(7) . . . no
O(1) Cl(2) C(35) 129(1) 3 3 3 no
Cl(1) Cl(3) Cl(2) 97.7(9) . . . no
Cl(1) Cl(3) C(35) 60(2) . . . no
Cl(2) Cl(3) C(35) 57(1) . . . no
Zn(1) N(1) C(1) 126.1(3) . . . yes
Zn(1) N(1) C(4) 126.2(4) . . . yes
C(1) N(1) C(4) 107.3(4) . . . yes
Zn(1) N(2) C(6) 126.4(4) . . . yes
Zn(1) N(2) C(9) 125.8(4) . . . yes
C(6) N(2) C(9) 107.2(4) . . . yes
N(1) C(1) C(2) 108.7(4) . . . yes
N(1) C(1) C(10) 125.3(5) . . . yes
C(2) C(1) C(10) 125.9(5) . . . yes
C(1) C(2) C(3) 107.5(5) . . . yes
C(1) C(2) C(11) 138.2(5) . . . yes
C(3) C(2) C(11) 114.3(5) . . . yes
C(2) C(3) C(4) 107.5(5) . . . yes
C(2) C(3) C(14) 114.3(5) . . . yes
C(4) C(3) C(14) 138.2(5) . . . yes
N(1) C(4) C(3) 108.9(5) . . . yes
N(1) C(4) C(5) 124.9(5) . . . yes
C(3) C(4) C(5) 126.1(5) . . . yes
C(4) C(5) C(6) 126.4(5) . . . yes
C(4) C(5) C(23) 116.4(5) . . . yes
C(6) C(5) C(23) 117.1(5) . . . yes
N(2) C(6) C(5) 125.3(5) . . . yes
N(2) C(6) C(7) 109.0(5) . . . yes
C(5) C(6) C(7) 125.7(5) . . . yes
C(6) C(7) C(8) 107.7(5) . . . yes
C(6) C(7) C(17) 137.7(5) . . . yes
C(8) C(7) C(17) 114.5(5) . . . yes
C(7) C(8) C(9) 107.3(5) . . . yes
C(7) C(8) C(20) 114.2(5) . . . yes
C(9) C(8) C(20) 138.3(5) . . . yes
N(2) C(9) C(8) 108.8(5) . . . yes
N(2) C(9) C(10) 125.5(5) . . . yes
C(8) C(9) C(10) 125.7(5) . . . yes
C(1) C(10) C(9) 126.7(5) 3 3 3 yes
C(1) C(10) C(29) 115.7(5) 3 3 3 yes
C(9) C(10) C(29) 117.5(5) . . . yes
C(2) C(11) C(12) 107.5(5) . . . yes
C(2) C(11) C(15) 106.9(5) . . . yes
C(2) C(11) H(1) 111.6 . . . no
C(12) C(11) C(15) 107.3(5) . . . yes
C(12) C(11) H(1) 111.6 . . . no
C(15) C(11) H(1) 111.6 . . . no
C(11) C(12) C(13) 110.2(5) . . . yes
C(11) C(12) H(2) 109.3 . . . no
C(11) C(12) H(3) 109.3 . . . no
C(13) C(12) H(2) 109.3 . . . no
C(13) C(12) H(3) 109.3 . . . no
H(2) C(12) H(3) 109.5 . . . no
C(12) C(13) C(14) 110.0(5) . . . yes
C(12) C(13) H(4) 109.3 . . . no
C(12) C(13) H(5) 109.3 . . . no
C(14) C(13) H(4) 109.3 . . . no
C(14) C(13) H(5) 109.3 . . . no
H(4) C(13) H(5) 109.5 . . . no
C(3) C(14) C(13) 106.3(5) . . . yes
C(3) C(14) C(16) 107.7(5) . . . yes
C(3) C(14) H(6) 111.5 . . . no
C(13) C(14) C(16) 108.2(5) . . . yes
C(13) C(14) H(6) 111.5 . . . no
C(16) C(14) H(6) 111.5 . . . no
C(11) C(15) C(16) 110.8(5) . . . yes
C(11) C(15) H(7) 109.2 . . . no
C(11) C(15) H(8) 109.2 . . . no
C(16) C(15) H(7) 109.1 . . . no
C(16) C(15) H(8) 109.2 . . . no
H(7) C(15) H(8) 109.5 . . . no
C(14) C(16) C(15) 109.3(5) . . . yes
C(14) C(16) H(9) 109.5 . . . no
C(14) C(16) H(10) 109.5 . . . no
C(15) C(16) H(9) 109.5 . . . no
C(15) C(16) H(10) 109.5 . . . no
H(9) C(16) H(10) 109.5 . . . no
C(7) C(17) C(18) 107.0(5) . . . yes
C(7) C(17) C(21) 106.8(6) . . . yes
C(7) C(17) H(11) 111.7 . . . no
C(18) C(17) C(21) 107.7(5) . . . yes
C(18) C(17) H(11) 111.7 . . . no
C(21) C(17) H(11) 111.7 . . . no
C(17) C(18) C(19) 110.5(6) . . . yes
C(17) C(18) H(12) 109.2 . . . no
C(17) C(18) H(13) 109.2 . . . no
C(19) C(18) H(12) 109.2 . . . no
C(19) C(18) H(13) 109.2 . . . no
H(12) C(18) H(13) 109.5 . . . no
C(18) C(19) C(20) 109.9(5) . . . yes
C(18) C(19) H(14) 109.4 . . . no
C(18) C(19) H(15) 109.4 . . . no
C(20) C(19) H(14) 109.4 . . . no
C(20) C(19) H(15) 109.4 . . . no
H(14) C(19) H(15) 109.5 . . . no
C(8) C(20) C(19) 107.8(5) . . . yes
C(8) C(20) C(22) 106.9(5) . . . yes
C(8) C(20) H(16) 111.5 . . . no
C(19) C(20) C(22) 107.5(5) . . . yes
C(19) C(20) H(16) 111.5 . . . no
C(22) C(20) H(16) 111.5 . . . no
C(17) C(21) C(22) 111.0(6) . . . yes
C(17) C(21) H(17) 109.1 . . . no
C(17) C(21) H(18) 109.1 . . . no
C(22) C(21) H(17) 109.1 . . . no
C(22) C(21) H(18) 109.1 . . . no
H(17) C(21) H(18) 109.5 . . . no
C(20) C(22) C(21) 109.3(6) . . . yes
C(20) C(22) H(19) 109.5 . . . no
C(20) C(22) H(20) 109.5 . . . no
C(21) C(22) H(19) 109.5 . . . no
C(21) C(22) H(20) 109.5 . . . no
H(19) C(22) H(20) 109.5 . . . no
C(5) C(23) C(24) 121.6(6) . . . yes
C(5) C(23) C(28) 120.3(6) . . . yes
C(24) C(23) C(28) 118.0(5) . . . yes
C(23) C(24) C(25) 121.1(6) . . . yes
C(23) C(24) H(21) 119.4 . . . no
C(25) C(24) H(21) 119.4 . . . no
C(24) C(25) C(26) 119.9(6) . . . yes
C(24) C(25) H(22) 120.0 . . . no
C(26) C(25) H(22) 120.0 . . . no
C(25) C(26) C(27) 120.2(6) . . . yes
C(25) C(26) H(23) 119.9 . . . no
C(27) C(26) H(23) 119.9 . . . no
C(26) C(27) C(28) 119.4(7) . . . yes
C(26) C(27) H(24) 120.3 . . . no
C(28) C(27) H(24) 120.3 . . . no
C(23) C(28) C(27) 121.2(6) . . . yes
C(23) C(28) H(25) 119.4 . . . no
C(27) C(28) H(25) 119.4 . . . no
C(10) C(29) C(30) 121.0(6) . . . yes
C(10) C(29) C(34) 120.3(6) . . . yes
C(30) C(29) C(34) 118.7(5) . . . yes
C(29) C(30) C(31) 119.9(6) . . . yes
C(29) C(30) H(26) 120.1 . . . no
C(31) C(30) H(26) 120.1 . . . no
C(30) C(31) C(32) 120.2(6) . . . yes
C(30) C(31) H(27) 119.9 . . . no
C(32) C(31) H(27) 119.9 . . . no
C(31) C(32) C(33) 120.5(6) . . . yes
C(31) C(32) H(28) 119.7 . . . no
C(33) C(32) H(28) 119.8 . . . no
C(32) C(33) C(34) 120.0(7) . . . yes
C(32) C(33) H(29) 120.0 . . . no
C(34) C(33) H(29) 120.0 . . . no
C(29) C(34) C(33) 120.7(6) . . . yes
C(29) C(34) H(30) 119.6 . . . no
C(33) C(34) H(30) 119.6 . . . no
Cl(1) C(35) Cl(2) 124(1) . . . no
Cl(1) C(35) Cl(3) 86(2) . . . no
Cl(1) C(35) H(31) 115.3 . . . no
Cl(2) C(35) Cl(3) 94(2) . . . no
Cl(2) C(35) H(31) 115.3 . . . no
Cl(3) C(35) H(31) 115.3 . . . no

loop_
_geom_bond_atom_site_label_1
_geom_bond_atom_site_label_2
_geom_bond_distance
_geom_bond_publ_flag
Zn(1) N(1) 2.068(4) yes
Zn(1) N(1) 2.068(4) yes
Zn(1) N(2) 2.066(4) yes
Zn(1) N(2) 2.066(4) yes
Cl(1) Cl(3) 1.85(2) no
Cl(1) C(35) 1.62(2) no
Cl(2) Cl(3) 2.06(2) no
Cl(2) O(1) 1.33(1) no
Cl(2) C(35) 1.73(2) no
Cl(3) C(35) 1.02(2) no
N(1) C(1) 1.383(6) yes
N(1) C(4) 1.386(6) yes
N(2) C(6) 1.373(6) yes
N(2) C(9) 1.389(6) yes
C(1) C(2) 1.455(7) yes
C(1) C(10) 1.406(7) yes
C(2) C(3) 1.355(7) yes
C(2) C(11) 1.521(7) yes
C(3) C(4) 1.446(7) yes
C(3) C(14) 1.511(7) yes
C(4) C(5) 1.403(7) yes
C(5) C(6) 1.404(7) yes
C(5) C(23) 1.501(7) yes
C(6) C(7) 1.458(7) yes
C(7) C(8) 1.345(7) yes
C(7) C(17) 1.504(7) yes
C(8) C(9) 1.457(7) yes
C(8) C(20) 1.514(7) yes
C(9) C(10) 1.398(7) yes
C(10) C(29) 1.496(7) yes
C(11) C(12) 1.533(8) yes
C(11) C(15) 1.538(8) yes
C(11) H(1) 0.95 no
C(12) C(13) 1.541(8) yes
C(12) H(2) 0.95 no
C(12) H(3) 0.95 no
C(13) C(14) 1.554(9) yes
C(13) H(4) 0.95 no
C(13) H(5) 0.95 no
C(14) C(16) 1.539(9) yes
C(14) H(6) 0.95 no
C(15) C(16) 1.548(9) yes
C(15) H(7) 0.95 no
C(15) H(8) 0.95 no
C(16) H(9) 0.95 no
C(16) H(10) 0.95 no
C(17) C(18) 1.538(9) yes
C(17) C(21) 1.532(9) yes
C(17) H(11) 0.95 no
C(18) C(19) 1.525(9) yes
C(18) H(12) 0.95 no
C(18) H(13) 0.95 no
C(19) C(20) 1.550(9) yes
C(19) H(14) 0.95 no
C(19) H(15) 0.95 no
C(20) C(22) 1.531(9) yes
C(20) H(16) 0.95 no
C(21) C(22) 1.537(9) yes
C(21) H(17) 0.95 no
C(21) H(18) 0.95 no
C(22) H(19) 0.95 no
C(22) H(20) 0.95 no
C(23) C(24) 1.384(8) yes
C(23) C(28) 1.391(8) yes
C(24) C(25) 1.387(8) yes
C(24) H(21) 0.95 no
C(25) C(26) 1.377(9) yes
C(25) H(22) 0.95 no
C(26) C(27) 1.378(9) yes
C(26) H(23) 0.95 no
C(27) C(28) 1.390(8) yes
C(27) H(24) 0.95 no
C(28) H(25) 0.95 no
C(29) C(30) 1.395(8) yes
C(29) C(34) 1.390(8) yes
C(30) C(31) 1.385(8) yes
C(30) H(26) 0.95 no
C(31) C(32) 1.367(9) yes
C(31) H(27) 0.95 no
C(32) C(33) 1.372(9) yes
C(32) H(28) 0.95 no
C(33) C(34) 1.373(8) yes
C(33) H(29) 0.95 no
C(34) H(30) 0.95 no
C(35) H(31) 0.95 no

loop_
_geom_contact_atom_site_label_1
_geom_contact_atom_site_label_2
_geom_contact_distance
_geom_contact_site_symmetry_2
_geom_contact_publ_flag
Zn(1) Cl(3) 3.14(2) . no
Zn(1) Cl(3) 3.14(2) 3 no
Cl(2) O(1) 1.33(1) 3 no
Cl(3) O(1) 3.23(2) 3 no
Cl(3) N(1) 3.39(1) 3 no
Cl(3) C(31) 3.55(1) 1_455 no
O(1) C(35) 2.77(2) 3 no
O(1) C(26) 3.50(1) 4_554 no

loop_
_geom_torsion_atom_site_label_1
_geom_torsion_atom_site_label_2
_geom_torsion_atom_site_label_3
_geom_torsion_atom_site_label_4
_geom_torsion
_geom_torsion_publ_flag
Zn(1) N(1) C(1) C(2) -173.6(4) no
Zn(1) N(1) C(1) C(10) 3.4(9) no
Zn(1) N(1) C(4) C(3) 171.1(4) no
Zn(1) N(1) C(4) C(5) -9.5(9) no
Zn(1) N(1) C(1) C(2) 173.6(4) no
Zn(1) N(1) C(1) C(10) -3.4(9) no
Zn(1) N(1) C(4) C(3) -171.1(4) no
Zn(1) N(1) C(4) C(5) 9.5(9) no
Zn(1) N(2) C(6) C(5) -10.1(9) no
Zn(1) N(2) C(6) C(7) 170.5(4) no
Zn(1) N(2) C(9) C(8) -172.0(4) no
Zn(1) N(2) C(9) C(10) 6.7(9) no
Zn(1) N(2) C(6) C(5) 10.1(9) no
Zn(1) N(2) C(6) C(7) -170.5(4) no
Zn(1) N(2) C(9) C(8) 172.0(4) no
Zn(1) N(2) C(9) C(10) -6.7(9) no
Cl(1) Cl(3) Cl(2) O(1) 124(2) no
Cl(1) Cl(3) Cl(2) C(35) 47(2) no
Cl(1) Cl(3) C(35) Cl(2) -124(1) no
Cl(1) C(35) Cl(2) Cl(3) -88(2) no
Cl(1) C(35) Cl(2) O(1) 140(1) no
Cl(1) C(35) Cl(3) Cl(2) 124(1) no
Cl(2) Cl(3) Cl(1) C(35) -45(2) no
Cl(2) C(35) Cl(1) Cl(3) 92(2) no
Cl(3) C(35) Cl(2) O(1) -132(2) no
O(1) Cl(2) Cl(3) C(35) -77(3) no
N(1) Zn(1) N(1) C(1) -77(3) no
N(1) Zn(1) N(1) C(4) -77(3) no
N(1) Zn(1) N(2) C(6) 4.1(5) no
N(1) Zn(1) N(2) C(9) 174.7(5) no
N(1) Zn(1) N(2) C(6) 175.9(5) no
N(1) Zn(1) N(2) C(9) 5.3(5) no
N(1) C(1) C(2) C(3) 3.3(7) no
N(1) C(1) C(2) C(11) -179.4(7) no
N(1) C(1) C(10) C(9) -3(1) no
N(1) C(1) C(10) C(29) -179.8(6) no
N(1) C(4) C(3) C(2) 3.6(7) no
N(1) C(4) C(3) C(14) -175.5(7) no
N(1) C(4) C(5) C(6) 4(1) no
N(1) C(4) C(5) C(23) -175.4(6) no
N(2) Zn(1) N(1) C(1) 176.3(5) no
N(2) Zn(1) N(1) C(4) 5.0(5) no
N(2) Zn(1) N(1) C(1) 3.7(5) no
N(2) Zn(1) N(1) C(4) 175.0(5) no
N(2) Zn(1) N(2) C(6) 175.0(5) no
N(2) Zn(1) N(2) C(9) 175.0(5) no
N(2) C(6) C(5) C(4) 7(1) no
N(2) C(6) C(5) C(23) -174.1(6) no
N(2) C(6) C(7) C(8) 2.4(7) no
N(2) C(6) C(7) C(17) -173.3(7) no
N(2) C(9) C(8) C(7) 1.4(7) no
N(2) C(9) C(8) C(20) 175.8(7) no
N(2) C(9) C(10) C(1) -5(1) no
N(2) C(9) C(10) C(29) 178.4(6) no
C(1) N(1) C(4) C(3) -1.5(7) no
C(1) N(1) C(4) C(5) 177.9(6) no
C(1) C(2) C(3) C(4) -4.1(7) no
C(1) C(2) C(3) C(14) 175.2(5) no
C(1) C(2) C(11) C(12) -117.9(8) no
C(1) C(2) C(11) C(15) 127.1(8) no
C(1) C(10) C(9) C(8) -173.5(6) no
C(1) C(10) C(29) C(30) -89.6(7) no
C(1) C(10) C(29) C(34) 88.5(7) no
C(2) C(1) N(1) C(4) -1.0(7) no
C(2) C(1) C(10) C(9) 173.4(6) no
C(2) C(1) C(10) C(29) -3(1) no
C(2) C(3) C(4) C(5) -175.8(6) no
C(2) C(3) C(14) C(13) -56.2(7) no
C(2) C(3) C(14) C(16) 59.6(7) no
C(2) C(11) C(12) C(13) -52.1(7) no
C(2) C(11) C(15) C(16) 56.5(7) no
C(3) C(2) C(1) C(10) -173.7(6) no
C(3) C(2) C(11) C(12) 59.3(7) no
C(3) C(2) C(11) C(15) -55.7(7) no
C(3) C(4) C(5) C(6) -176.7(6) no
C(3) C(4) C(5) C(23) 4(1) no
C(3) C(14) C(13) C(12) 58.3(7) no
C(3) C(14) C(16) C(15) -53.6(7) no
C(4) N(1) C(1) C(10) 176.0(6) no
C(4) C(3) C(2) C(11) 177.9(5) no
C(4) C(3) C(14) C(13) 122.8(8) no
C(4) C(3) C(14) C(16) -121.4(8) no
C(4) C(5) C(6) C(7) -174.1(6) no
C(4) C(5) C(23) C(24) 78.7(8) no
C(4) C(5) C(23) C(28) -98.5(7) no
C(5) C(4) C(3) C(14) 5(1) no
C(5) C(6) N(2) C(9) 177.9(6) no
C(5) C(6) C(7) C(8) -177.0(6) no
C(5) C(6) C(7) C(17) 7(1) no
C(5) C(23) C(24) C(25) -178.6(6) no
C(5) C(23) C(28) C(27) 177.8(6) no
C(6) N(2) C(9) C(8) 0.1(7) no
C(6) N(2) C(9) C(10) 178.8(6) no
C(6) C(5) C(23) C(24) -100.8(7) no
C(6) C(5) C(23) C(28) 82.0(8) no
C(6) C(7) C(8) C(9) -2.3(7) no
C(6) C(7) C(8) C(20) -178.2(5) no
C(6) C(7) C(17) C(18) -125.8(8) no
C(6) C(7) C(17) C(21) 119.0(8) no
C(7) C(6) N(2) C(9) -1.5(7) no
C(7) C(6) C(5) C(23) 5(1) no
C(7) C(8) C(9) C(10) -177.3(6) no
C(7) C(8) C(20) C(19) -56.1(7) no
C(7) C(8) C(20) C(22) 59.2(8) no
C(7) C(17) C(18) C(19) -55.9(7) no
C(7) C(17) C(21) C(22) 55.3(7) no
C(8) C(7) C(17) C(18) 58.6(8) no
C(8) C(7) C(17) C(21) -56.5(8) no
C(8) C(9) C(10) C(29) -3(1) no
C(8) C(20) C(19) C(18) 53.7(7) no
C(8) C(20) C(22) C(21) -55.2(7) no
C(9) C(8) C(7) C(17) 174.5(6) no
C(9) C(8) C(20) C(19) 129.8(8) no
C(9) C(8) C(20) C(22) -114.9(8) no
C(9) C(10) C(29) C(30) -93.4(7) no
C(9) C(10) C(29) C(34) 88.5(8) no
C(10) C(1) C(2) C(11) -4(1) no
C(10) C(9) C(8) C(20) -3(1) no
C(10) C(29) C(30) C(31) -178.1(6) no
C(10) C(29) C(34) C(33) 178.8(6) no
C(11) C(2) C(3) C(14) -2.8(9) no
C(11) C(12) C(13) C(14) -4.6(8) no
C(11) C(15) C(16) C(14) -2.8(8) no
C(12) C(11) C(15) C(16) -58.7(7) no
C(12) C(13) C(14) C(16) -57.1(7) no
C(13) C(12) C(11) C(15) 62.6(7) no
C(13) C(14) C(16) C(15) 61.0(7) no
C(17) C(7) C(8) C(20) -1.4(9) no
C(17) C(18) C(19) C(20) 1.1(8) no
C(17) C(21) C(22) C(20) -0.4(8) no
C(18) C(17) C(21) C(22) -59.4(7) no
C(18) C(19) C(20) C(22) -61.2(7) no
C(19) C(18) C(17) C(21) 58.6(7) no
C(19) C(20) C(22) C(21) 60.4(7) no
C(23) C(24) C(25) C(26) 1(1) no
C(23) C(28) C(27) C(26) 0(1) no
C(24) C(23) C(28) C(27) 1(1) no
C(24) C(25) C(26) C(27) -0(1) no
C(25) C(24) C(23) C(28) -1.4(9) no
C(25) C(26) C(27) C(28) -1(1) no
C(29) C(30) C(31) C(32) 0(1) no
C(29) C(34) C(33) C(32) -1(1) no
C(30) C(29) C(34) C(33) 1(1) no
C(30) C(31) C(32) C(33) -1(1) no
C(31) C(30) C(29) C(34) -0.0(9) no
C(31) C(32) C(33) C(34) 2(1) no
